data_7126018
loop_
_publ_author_name
'Borilovic, Ivana'
'Alonso, Pablo J.'
'Roubeau, Olivier'
'Arom\'i, Guillem'

_publ_section_title
;
 A bis-vanadyl coordination complex as a 2-qubit quantum gate.
;
_journal_issue 21
_journal_name_full 'Chemical communications (Cambridge, England)'
_journal_page_first 3139
_journal_page_last 3142
_journal_paper_doi 10.1039/c9cc09817h
_journal_volume 56
_journal_year 2020
_chemical_formula_moiety 'C36 H22 N8 O6 Ti2, 2(C16 H36 N)'
_chemical_formula_sum 'C68 H94 N10 O6 Ti2'
_chemical_formula_weight 1243.33
_space_group_crystal_system triclinic
_space_group_IT_number 2
_space_group_name_Hall '-P 1'
_space_group_name_H-M_alt 'P -1'
_atom_sites_solution_hydrogens geom
_audit_creation_method SHELXL-2017/1
_audit_update_record
;
2019-12-02 deposited with the CCDC.	2020-02-05 downloaded from the CCDC.
;
_cell_angle_alpha 86.435(5)
_cell_angle_beta 79.518(4)
_cell_angle_gamma 74.129(5)
_cell_formula_units_Z 1
_cell_length_a 9.9438(4)
_cell_length_b 12.8964(10)
_cell_length_c 13.5489(6)
_cell_measurement_reflns_used 15553
_cell_measurement_temperature 100(2)
_cell_measurement_theta_max 33.944
_cell_measurement_theta_min 2.548
_cell_volume 1643.23(17)
_computing_cell_refinement 'CrysAlisPro 1.171.39.46 (Rigaku OD, 2018)'
_computing_data_collection 'Global Phasing autoPROC package'
_computing_data_reduction 'CrysAlisPro 1.171.39.46 (Rigaku OD, 2018)'
_computing_structure_refinement 'SHELXL-2017/1 (Sheldrick, 2015)'
_computing_structure_solution 'SHELXT 2014/5 (Sheldrick, 2015)'
_diffrn_ambient_temperature 100(2)
_diffrn_measured_fraction_theta_full 0.909
_diffrn_measured_fraction_theta_max 0.899
_diffrn_measurement_device_type 'MD2M - Maatel + Dectris PILATUS 6M'
_diffrn_measurement_method '\w rotation at various \k'
_diffrn_radiation_monochromator 'silicon 111'
_diffrn_radiation_source 'ALBA XALOC beamline'
_diffrn_radiation_type synchrotron
_diffrn_radiation_wavelength 0.7749
_diffrn_reflns_av_R_equivalents 0.0303
_diffrn_reflns_av_unetI/netI 0.0249
_diffrn_reflns_Laue_measured_fraction_full 0.909
_diffrn_reflns_Laue_measured_fraction_max 0.899
_diffrn_reflns_limit_h_max 12
_diffrn_reflns_limit_h_min -12
_diffrn_reflns_limit_k_max 16
_diffrn_reflns_limit_k_min -15
_diffrn_reflns_limit_l_max 17
_diffrn_reflns_limit_l_min -17
_diffrn_reflns_number 19352
_diffrn_reflns_point_group_measured_fraction_full 0.909
_diffrn_reflns_point_group_measured_fraction_max 0.899
_diffrn_reflns_theta_full 27.706
_diffrn_reflns_theta_max 29.783
_diffrn_reflns_theta_min 1.667
_exptl_absorpt_coefficient_mu 0.376
_exptl_absorpt_correction_type none
_exptl_crystal_colour colourless
_exptl_crystal_density_diffrn 1.256
_exptl_crystal_description block
_exptl_crystal_F_000 664
_exptl_crystal_size_max 0.080
_exptl_crystal_size_mid 0.070
_exptl_crystal_size_min 0.040
_refine_diff_density_max 1.423
_refine_diff_density_min -1.909
_refine_diff_density_rms 0.154
_refine_ls_extinction_method none
_refine_ls_goodness_of_fit_ref 1.044
_refine_ls_hydrogen_treatment constr
_refine_ls_matrix_type full
_refine_ls_number_parameters 542
_refine_ls_number_reflns 6528
_refine_ls_number_restraints 733
_refine_ls_restrained_S_all 1.128
_refine_ls_R_factor_all 0.1203
_refine_ls_R_factor_gt 0.1166
_refine_ls_shift/su_max 0.002
_refine_ls_shift/su_mean 0.000
_refine_ls_structure_factor_coef Fsqd
_refine_ls_weighting_details 'w=1/[\s^2^(Fo^2^)+(0.2274P)^2^+3.8900P] where P=(Fo^2^+2Fc^2^)/3'
_refine_ls_weighting_scheme calc
_refine_ls_wR_factor_gt 0.3285
_refine_ls_wR_factor_ref 0.3350
_reflns_Friedel_coverage 0.000
_reflns_number_gt 6089
_reflns_number_total 6528
_reflns_threshold_expression 'I > 2\s(I)'
_cod_data_source_file c9cc09817h2.cif
_cod_data_source_block orz2080
_cod_depositor_comments 'Adding full bibliography for 7126016--7126020.cif.'
_cod_original_cell_volume 1643.24(17)
_cod_database_code 7126018
_shelx_shelxl_version_number 2017/1
_shelx_space_group_comment
;
The symmetry employed for this shelxl refinement is uniquely defined
by the following loop, which should always be used as a source of
symmetry information in preference to the above space-group names.
They are only intended as comments.
;
_shelx_estimated_absorpt_t_min 0.971
_shelx_estimated_absorpt_t_max 0.985

loop_
_space_group_symop_operation_xyz
'x, y, z'
'-x, -y, -z'

loop_
_atom_site_label
_atom_site_type_symbol
_atom_site_fract_x
_atom_site_fract_y
_atom_site_fract_z
_atom_site_U_iso_or_equiv
_atom_site_adp_type
_atom_site_occupancy
_atom_site_site_symmetry_order
_atom_site_calc_flag
_atom_site_refinement_flags_posn
_atom_site_refinement_flags_adp
_atom_site_refinement_flags_occupancy
_atom_site_disorder_assembly
_atom_site_disorder_group
Ti1 Ti 0.25495(7) 0.40747(6) 0.76478(5) 0.0308(3) Uani 1 1 d . . . . .
O1 O 0.3668(4) 0.4033(3) 0.8414(3) 0.0457(8) Uani 1 1 d . . . . .
O2 O 0.0705(3) 0.4932(3) 0.8214(2) 0.0418(8) Uani 1 1 d . . . . .
O3 O 0.8024(3) 0.7226(3) 0.2212(2) 0.0383(7) Uani 1 1 d . . . . .
N1 N 0.2520(4) 0.5599(3) 0.6833(2) 0.0330(8) Uani 1 1 d . . . . .
N2 N 0.3517(3) 0.5727(3) 0.6046(2) 0.0332(7) Uani 1 1 d . . . . .
H2B H 0.418257 0.519167 0.573833 0.040 Uiso 0.5 1 calc R U P . .
N3 N 0.5215(3) 0.6305(3) 0.4346(2) 0.0296(7) Uani 1 1 d . . . . .
H3B H 0.523720 0.561652 0.438569 0.036 Uiso 0.5 1 calc R U P . .
N4 N 0.6059(3) 0.6768(3) 0.3657(2) 0.0308(7) Uani 1 1 d . . . . .
C1 C 0.0110(5) 0.5952(4) 0.8488(3) 0.0434(11) Uani 1 1 d . . . . .
C2 C -0.0971(6) 0.6185(4) 0.9325(4) 0.0539(14) Uani 1 1 d . . . . .
H2A H -0.126873 0.561162 0.969318 0.065 Uiso 1 1 calc R U . . .
C3 C -0.1613(7) 0.7233(5) 0.9625(4) 0.071(2) Uani 1 1 d . . . . .
H3A H -0.234651 0.737361 1.019511 0.086 Uiso 1 1 calc R U . . .
C4 C -0.1196(8) 0.8088(5) 0.9099(4) 0.071(2) Uani 1 1 d . . . . .
H4A H -0.163759 0.880906 0.930870 0.086 Uiso 1 1 calc R U . . .
C5 C -0.0124(6) 0.7872(4) 0.8262(4) 0.0584(16) Uani 1 1 d . . . . .
H5A H 0.015491 0.845300 0.789449 0.070 Uiso 1 1 calc R U . . .
C6 C 0.0551(5) 0.6810(4) 0.7951(3) 0.0427(11) Uani 1 1 d . . . . .
C7 C 0.1706(4) 0.6606(4) 0.7092(3) 0.0370(9) Uani 1 1 d . . . . .
C8 C 0.2209(5) 0.7364(4) 0.6445(3) 0.0372(9) Uani 1 1 d . . . . .
H8A H 0.183490 0.812575 0.645252 0.045 Uiso 1 1 calc R U . . .
C9 C 0.3366(4) 0.6769(3) 0.5793(3) 0.0324(8) Uani 1 1 d . . . . .
C10 C 0.4345(4) 0.7079(3) 0.4955(3) 0.0313(8) Uani 1 1 d . . . . .
C11 C 0.4590(4) 0.8071(4) 0.4664(3) 0.0340(8) Uani 1 1 d . . . . .
H11A H 0.411408 0.875094 0.496066 0.041 Uiso 1 1 calc R U . . .
C12 C 0.5690(4) 0.7850(3) 0.3839(3) 0.0315(8) Uani 1 1 d . . . . .
C13 C 0.6352(4) 0.8611(4) 0.3230(3) 0.0383(9) Uani 1 1 d . . . . .
C14 C 0.5854(6) 0.9720(4) 0.3420(4) 0.0497(12) Uani 1 1 d . . . . .
H14A H 0.508159 0.996513 0.395077 0.060 Uiso 1 1 calc R U . . .
C15 C 0.6445(7) 1.0463(5) 0.2864(5) 0.071(2) Uani 1 1 d . . . . .
H15A H 0.610600 1.120839 0.301763 0.085 Uiso 1 1 calc R U . . .
C16 C 0.7553(8) 1.0099(6) 0.2070(6) 0.085(3) Uani 1 1 d . . . . .
H16A H 0.795848 1.060430 0.166858 0.101 Uiso 1 1 calc R U . . .
C17 C 0.8067(6) 0.9019(5) 0.1860(5) 0.0644(17) Uani 1 1 d . . . . .
H17A H 0.883255 0.878649 0.132106 0.077 Uiso 1 1 calc R U . . .
C18 C 0.7482(5) 0.8265(4) 0.2423(4) 0.0431(10) Uani 1 1 d . . . . .
N5 N 0.1902(9) 0.7192(8) 0.2550(7) 0.0618(16) Uani 0.460(4) 1 d D U P A 1
C19 C 0.2555(12) 0.6158(9) 0.3082(11) 0.071(2) Uani 0.460(4) 1 d D U P A 1
H19A H 0.350306 0.582776 0.268855 0.086 Uiso 0.460(4) 1 calc R U P A 1
H19B H 0.270442 0.635172 0.374241 0.086 Uiso 0.460(4) 1 calc R U P A 1
C20 C 0.1766(17) 0.5333(12) 0.3254(15) 0.086(2) Uani 0.460(4) 1 d D U P A 1
H20A H 0.173194 0.505074 0.259841 0.103 Uiso 0.460(4) 1 calc R U P A 1
H20B H 0.077788 0.567120 0.357739 0.103 Uiso 0.460(4) 1 calc R U P A 1
C21 C 0.241(2) 0.4406(14) 0.3903(18) 0.099(3) Uani 0.460(4) 1 d D U P A 1
H21A H 0.339575 0.406394 0.357324 0.118 Uiso 0.460(4) 1 calc R U P A 1
H21B H 0.246281 0.469302 0.455278 0.118 Uiso 0.460(4) 1 calc R U P A 1
C22 C 0.163(3) 0.3579(17) 0.410(2) 0.127(7) Uani 0.460(4) 1 d D U P A 1
H22A H 0.210777 0.300524 0.452354 0.190 Uiso 0.460(4) 1 calc R U P A 1
H22B H 0.065985 0.390576 0.444227 0.190 Uiso 0.460(4) 1 calc R U P A 1
H22C H 0.159399 0.327587 0.346146 0.190 Uiso 0.460(4) 1 calc R U P A 1
C23 C 0.1623(11) 0.6956(10) 0.1546(7) 0.0593(19) Uani 0.460(4) 1 d D U P A 1
H23A H 0.079840 0.664618 0.167479 0.071 Uiso 0.460(4) 1 calc R U P A 1
H23B H 0.131730 0.765748 0.119968 0.071 Uiso 0.460(4) 1 calc R U P A 1
C24 C 0.2698(18) 0.6264(14) 0.0844(9) 0.069(3) Uani 0.460(4) 1 d D U P A 1
H24A H 0.265123 0.551352 0.100276 0.083 Uiso 0.460(4) 1 calc R U P A 1
H24B H 0.363191 0.631146 0.096501 0.083 Uiso 0.460(4) 1 calc R U P A 1
C25 C 0.2665(14) 0.6458(11) -0.0250(8) 0.071(2) Uani 0.460(4) 1 d D U P A 1
H25A H 0.336424 0.584290 -0.061600 0.085 Uiso 0.460(4) 1 calc R U P A 1
H25B H 0.171601 0.644309 -0.036580 0.085 Uiso 0.460(4) 1 calc R U P A 1
C26 C 0.2944(18) 0.7423(12) -0.0694(10) 0.072(3) Uani 0.460(4) 1 d D U P A 1
H26A H 0.288682 0.744284 -0.140959 0.108 Uiso 0.460(4) 1 calc R U P A 1
H26B H 0.224003 0.804647 -0.036327 0.108 Uiso 0.460(4) 1 calc R U P A 1
H26C H 0.389610 0.744343 -0.061466 0.108 Uiso 0.460(4) 1 calc R U P A 1
C27 C 0.2973(10) 0.7854(9) 0.2414(9) 0.0504(18) Uani 0.460(4) 1 d D U P A 1
H27A H 0.385210 0.744117 0.198880 0.060 Uiso 0.460(4) 1 calc R U P A 1
H27B H 0.320939 0.793061 0.307955 0.060 Uiso 0.460(4) 1 calc R U P A 1
C28 C 0.2531(12) 0.8977(10) 0.1950(10) 0.057(2) Uani 0.460(4) 1 d D U P A 1
H28A H 0.217156 0.892757 0.132383 0.068 Uiso 0.460(4) 1 calc R U P A 1
H28B H 0.175073 0.944085 0.242031 0.068 Uiso 0.460(4) 1 calc R U P A 1
C29 C 0.3763(14) 0.9486(9) 0.1716(11) 0.061(2) Uani 0.460(4) 1 d D U P A 1
H29A H 0.341208 1.023952 0.148566 0.073 Uiso 0.460(4) 1 calc R U P A 1
H29B H 0.414814 0.950219 0.233698 0.073 Uiso 0.460(4) 1 calc R U P A 1
C30 C 0.4939(15) 0.8885(13) 0.0920(14) 0.073(4) Uani 0.460(4) 1 d D U P A 1
H30A H 0.570653 0.924303 0.079552 0.110 Uiso 0.460(4) 1 calc R U P A 1
H30B H 0.530530 0.814190 0.114916 0.110 Uiso 0.460(4) 1 calc R U P A 1
H30C H 0.456915 0.887931 0.029774 0.110 Uiso 0.460(4) 1 calc R U P A 1
C31 C 0.0493(10) 0.7830(12) 0.3157(9) 0.079(2) Uani 0.460(4) 1 d D U P A 1
H31A H -0.016150 0.771208 0.273133 0.095 Uiso 0.460(4) 1 calc R U P A 1
H31B H 0.056997 0.856912 0.297479 0.095 Uiso 0.460(4) 1 calc R U P A 1
C32 C -0.057(2) 0.8079(15) 0.4173(13) 0.114(3) Uani 0.460(4) 1 d D U P A 1
H32A H -0.148910 0.794827 0.410483 0.137 Uiso 0.460(4) 1 calc R U P A 1
H32B H -0.018767 0.759595 0.471076 0.137 Uiso 0.460(4) 1 calc R U P A 1
C33 C -0.082(2) 0.9277(13) 0.4456(11) 0.097(4) Uani 0.460(4) 1 d D U P A 1
H33A H 0.000688 0.953554 0.412389 0.117 Uiso 0.460(4) 1 calc R U P A 1
H33B H -0.167112 0.972645 0.420942 0.117 Uiso 0.460(4) 1 calc R U P A 1
C34 C -0.1007(12) 0.9400(14) 0.5604(10) 0.086(4) Uani 0.460(4) 1 d D U P A 1
H34A H -0.115689 1.015856 0.576070 0.129 Uiso 0.460(4) 1 calc R U P A 1
H34B H -0.183093 0.915435 0.593170 0.129 Uiso 0.460(4) 1 calc R U P A 1
H34C H -0.015476 0.896364 0.584626 0.129 Uiso 0.460(4) 1 calc R U P A 1
N5B N 0.2381(8) 0.6433(7) 0.2289(7) 0.0678(15) Uani 0.540(4) 1 d D U P A 2
C19B C 0.3380(12) 0.5349(8) 0.2547(12) 0.077(2) Uani 0.540(4) 1 d D U P A 2
H19C H 0.431857 0.527382 0.211543 0.093 Uiso 0.540(4) 1 calc R U P A 2
H19D H 0.351219 0.537211 0.325107 0.093 Uiso 0.540(4) 1 calc R U P A 2
C20B C 0.2911(15) 0.4379(9) 0.2429(14) 0.089(3) Uani 0.540(4) 1 d D U P A 2
H20C H 0.307981 0.421299 0.170590 0.106 Uiso 0.540(4) 1 calc R U P A 2
H20D H 0.187651 0.453640 0.267620 0.106 Uiso 0.540(4) 1 calc R U P A 2
C21B C 0.3650(14) 0.3411(9) 0.2977(14) 0.093(3) Uani 0.540(4) 1 d D U P A 2
H21C H 0.468856 0.329126 0.277401 0.112 Uiso 0.540(4) 1 calc R U P A 2
H21D H 0.341143 0.355311 0.370677 0.112 Uiso 0.540(4) 1 calc R U P A 2
C22B C 0.3263(17) 0.2419(11) 0.2784(17) 0.120(6) Uani 0.540(4) 1 d D U P A 2
H22D H 0.377736 0.181315 0.316068 0.180 Uiso 0.540(4) 1 calc R U P A 2
H22E H 0.223949 0.252590 0.299767 0.180 Uiso 0.540(4) 1 calc R U P A 2
H22F H 0.351725 0.226393 0.206444 0.180 Uiso 0.540(4) 1 calc R U P A 2
C23B C 0.1893(13) 0.6367(12) 0.1328(9) 0.075(2) Uani 0.540(4) 1 d D U P A 2
H23C H 0.143232 0.577436 0.134358 0.090 Uiso 0.540(4) 1 calc R U P A 2
H23D H 0.122889 0.705413 0.116231 0.090 Uiso 0.540(4) 1 calc R U P A 2
C24B C 0.3160(13) 0.6162(15) 0.0665(11) 0.077(2) Uani 0.540(4) 1 d D U P A 2
H24C H 0.336662 0.686361 0.071244 0.093 Uiso 0.540(4) 1 calc R U P A 2
H24D H 0.375960 0.567696 0.110478 0.093 Uiso 0.540(4) 1 calc R U P A 2
C25B C 0.401(2) 0.5850(14) -0.0231(12) 0.107(3) Uani 0.540(4) 1 d D U P A 2
H25C H 0.368766 0.528881 -0.051514 0.129 Uiso 0.540(4) 1 calc R U P A 2
H25D H 0.499026 0.552032 -0.011269 0.129 Uiso 0.540(4) 1 calc R U P A 2
C26B C 0.403(2) 0.6725(16) -0.0972(15) 0.116(5) Uani 0.540(4) 1 d D U P A 2
H26D H 0.465995 0.643792 -0.159372 0.174 Uiso 0.540(4) 1 calc R U P A 2
H26E H 0.306607 0.704490 -0.111043 0.174 Uiso 0.540(4) 1 calc R U P A 2
H26F H 0.437073 0.727679 -0.070734 0.174 Uiso 0.540(4) 1 calc R U P A 2
C27B C 0.3137(10) 0.7298(9) 0.2281(10) 0.0617(18) Uani 0.540(4) 1 d D U P A 2
H27C H 0.399922 0.712300 0.175914 0.074 Uiso 0.540(4) 1 calc R U P A 2
H27D H 0.344970 0.727847 0.293679 0.074 Uiso 0.540(4) 1 calc R U P A 2
C28B C 0.2262(10) 0.8461(8) 0.2085(9) 0.0555(18) Uani 0.540(4) 1 d D U P A 2
H28C H 0.193260 0.849388 0.143430 0.067 Uiso 0.540(4) 1 calc R U P A 2
H28D H 0.141580 0.866144 0.261846 0.067 Uiso 0.540(4) 1 calc R U P A 2
C29B C 0.3154(9) 0.9265(7) 0.2067(7) 0.0416(16) Uani 0.540(4) 1 d D U P A 2
H29C H 0.251917 1.000609 0.209162 0.050 Uiso 0.540(4) 1 calc R U P A 2
H29D H 0.360193 0.914768 0.267472 0.050 Uiso 0.540(4) 1 calc R U P A 2
C30B C 0.4299(10) 0.9166(8) 0.1148(8) 0.045(2) Uani 0.540(4) 1 d D U P A 2
H30D H 0.483108 0.969739 0.117842 0.068 Uiso 0.540(4) 1 calc R U P A 2
H30E H 0.494618 0.843907 0.112669 0.068 Uiso 0.540(4) 1 calc R U P A 2
H30F H 0.386272 0.929804 0.054321 0.068 Uiso 0.540(4) 1 calc R U P A 2
C31B C 0.0972(10) 0.6691(11) 0.3020(9) 0.0772(18) Uani 0.540(4) 1 d D U P A 2
H31C H 0.056535 0.606940 0.303073 0.093 Uiso 0.540(4) 1 calc R U P A 2
H31D H 0.031674 0.731528 0.274097 0.093 Uiso 0.540(4) 1 calc R U P A 2
C32B C 0.0976(14) 0.6953(12) 0.4141(10) 0.096(2) Uani 0.540(4) 1 d D U P A 2
H32C H 0.028956 0.664922 0.460936 0.115 Uiso 0.540(4) 1 calc R U P A 2
H32D H 0.193198 0.665253 0.431695 0.115 Uiso 0.540(4) 1 calc R U P A 2
C33B C 0.0536(13) 0.8209(12) 0.4190(12) 0.093(3) Uani 0.540(4) 1 d D U P A 2
H33C H 0.063792 0.850400 0.349647 0.111 Uiso 0.540(4) 1 calc R U P A 2
H33D H 0.120185 0.843572 0.453616 0.111 Uiso 0.540(4) 1 calc R U P A 2
C34B C -0.1036(16) 0.872(2) 0.4748(14) 0.115(5) Uani 0.540(4) 1 d D U P A 2
H34D H -0.122581 0.950947 0.474541 0.172 Uiso 0.540(4) 1 calc R U P A 2
H34E H -0.170942 0.852200 0.440113 0.172 Uiso 0.540(4) 1 calc R U P A 2
H34F H -0.114444 0.845359 0.544276 0.172 Uiso 0.540(4) 1 calc R U P A 2

loop_
_atom_site_aniso_label
_atom_site_aniso_U_11
_atom_site_aniso_U_22
_atom_site_aniso_U_33
_atom_site_aniso_U_23
_atom_site_aniso_U_13
_atom_site_aniso_U_12
Ti1 0.0258(4) 0.0299(5) 0.0338(4) -0.0062(3) -0.0023(3) -0.0032(3)
O1 0.0474(18) 0.049(2) 0.0467(17) -0.0022(14) -0.0187(14) -0.0154(15)
O2 0.0357(15) 0.0382(18) 0.0414(16) -0.0046(13) 0.0048(12) 0.0004(13)
O3 0.0264(13) 0.0410(19) 0.0462(16) -0.0144(13) 0.0029(11) -0.0095(12)
N1 0.0298(15) 0.0321(19) 0.0298(15) -0.0027(12) 0.0001(12) 0.0007(13)
N2 0.0298(16) 0.0306(18) 0.0325(16) -0.0027(13) 0.0003(12) -0.0001(13)
N3 0.0249(14) 0.0251(17) 0.0356(16) -0.0048(12) -0.0020(12) -0.0025(12)
N4 0.0245(14) 0.0300(18) 0.0361(16) -0.0061(13) -0.0027(12) -0.0045(12)
C1 0.040(2) 0.042(3) 0.034(2) -0.0008(17) 0.0029(17) 0.0076(19)
C2 0.055(3) 0.045(3) 0.039(2) 0.004(2) 0.013(2) 0.010(2)
C3 0.081(4) 0.051(3) 0.042(3) 0.006(2) 0.025(3) 0.023(3)
C4 0.091(4) 0.040(3) 0.043(3) 0.001(2) 0.026(3) 0.024(3)
C5 0.067(3) 0.042(3) 0.038(2) 0.0023(19) 0.013(2) 0.018(2)
C6 0.045(2) 0.037(2) 0.0313(19) -0.0014(16) 0.0020(17) 0.0081(19)
C7 0.0334(19) 0.035(2) 0.0330(19) -0.0036(16) -0.0016(15) 0.0051(16)
C8 0.039(2) 0.026(2) 0.037(2) -0.0047(15) -0.0002(16) 0.0041(16)
C9 0.0299(18) 0.028(2) 0.0329(18) -0.0023(14) -0.0044(15) 0.0021(15)
C10 0.0271(17) 0.029(2) 0.0330(18) -0.0039(14) -0.0039(14) 0.0008(14)
C11 0.0299(18) 0.031(2) 0.038(2) -0.0077(15) -0.0024(15) -0.0034(15)
C12 0.0271(17) 0.029(2) 0.0388(19) -0.0073(15) -0.0073(14) -0.0057(14)
C13 0.0301(19) 0.038(3) 0.049(2) -0.0140(18) 0.0010(16) -0.0138(17)
C14 0.050(3) 0.040(3) 0.061(3) -0.022(2) 0.011(2) -0.024(2)
C15 0.082(4) 0.044(3) 0.087(4) -0.028(3) 0.028(3) -0.041(3)
C16 0.094(5) 0.062(4) 0.099(5) -0.036(4) 0.047(4) -0.056(4)
C17 0.062(3) 0.055(4) 0.078(4) -0.031(3) 0.030(3) -0.039(3)
C18 0.032(2) 0.046(3) 0.055(3) -0.016(2) 0.0017(18) -0.0179(18)
N5 0.044(3) 0.072(4) 0.082(3) 0.019(3) -0.038(3) -0.023(3)
C19 0.057(4) 0.078(4) 0.098(5) 0.031(4) -0.050(4) -0.032(3)
C20 0.074(5) 0.086(5) 0.123(6) 0.042(4) -0.062(5) -0.044(4)
C21 0.090(6) 0.089(6) 0.141(8) 0.053(5) -0.068(6) -0.046(5)
C22 0.134(14) 0.107(12) 0.174(17) 0.068(12) -0.076(13) -0.073(10)
C23 0.053(4) 0.055(5) 0.090(3) 0.018(3) -0.046(3) -0.029(4)
C24 0.067(6) 0.061(5) 0.093(4) 0.014(3) -0.053(4) -0.016(5)
C25 0.067(5) 0.069(5) 0.090(4) 0.012(4) -0.055(4) -0.014(4)
C26 0.085(8) 0.086(8) 0.057(6) -0.017(5) -0.006(6) -0.045(7)
C27 0.041(3) 0.053(4) 0.065(4) -0.002(4) -0.032(3) -0.010(3)
C28 0.048(4) 0.050(4) 0.072(5) -0.001(4) -0.025(4) -0.003(3)
C29 0.057(6) 0.049(5) 0.083(6) -0.001(4) -0.035(5) -0.010(4)
C30 0.063(7) 0.056(8) 0.100(10) 0.007(6) -0.012(6) -0.019(7)
C31 0.045(3) 0.106(5) 0.093(4) 0.008(4) -0.034(3) -0.019(3)
C32 0.078(5) 0.142(7) 0.109(6) -0.009(5) -0.019(4) -0.005(6)
C33 0.057(6) 0.132(7) 0.085(6) 0.006(6) -0.028(6) 0.014(6)
C34 0.028(5) 0.123(10) 0.081(6) 0.006(6) -0.014(5) 0.027(6)
N5B 0.050(3) 0.062(3) 0.109(3) 0.041(3) -0.051(2) -0.030(3)
C19B 0.060(4) 0.063(3) 0.131(6) 0.050(4) -0.065(4) -0.033(3)
C20B 0.078(5) 0.066(3) 0.151(7) 0.056(5) -0.081(5) -0.041(4)
C21B 0.072(5) 0.070(4) 0.166(8) 0.066(5) -0.082(6) -0.042(4)
C22B 0.091(8) 0.071(5) 0.236(16) 0.081(9) -0.108(10) -0.051(7)
C23B 0.066(4) 0.063(5) 0.114(4) 0.035(4) -0.060(3) -0.027(4)
C24B 0.066(5) 0.065(5) 0.116(4) 0.018(4) -0.059(3) -0.020(5)
C25B 0.106(6) 0.093(6) 0.122(5) 0.022(5) -0.043(4) -0.015(6)
C26B 0.133(11) 0.097(9) 0.124(8) 0.032(7) -0.060(7) -0.024(9)
C27B 0.043(3) 0.056(3) 0.098(5) 0.032(4) -0.038(3) -0.023(3)
C28B 0.037(3) 0.055(3) 0.082(4) 0.025(4) -0.029(3) -0.018(3)
C29B 0.025(3) 0.045(3) 0.052(4) 0.011(3) -0.009(3) -0.007(3)
C30B 0.038(5) 0.038(5) 0.052(5) -0.002(4) 0.002(3) -0.002(4)
C31B 0.049(3) 0.086(4) 0.117(4) 0.037(4) -0.047(3) -0.040(3)
C32B 0.054(4) 0.122(5) 0.117(4) 0.025(5) -0.038(4) -0.026(4)
C33B 0.054(4) 0.127(6) 0.092(6) 0.008(5) -0.026(4) -0.009(5)
C34B 0.062(6) 0.183(10) 0.086(9) -0.015(9) -0.022(6) -0.003(7)

loop_
_atom_type_symbol
_atom_type_description
_atom_type_scat_dispersion_real
_atom_type_scat_dispersion_imag
_atom_type_scat_source
C C 0.0040 0.0020 'XDisp Program in WinGX L.J. Farrugia, J.Appl.Cryst. 2012,45,849-854'
H H 0.0000 0.0000 'XDisp Program in WinGX L.J. Farrugia, J.Appl.Cryst. 2012,45,849-854'
N N 0.0076 0.0040 'XDisp Program in WinGX L.J. Farrugia, J.Appl.Cryst. 2012,45,849-854'
O O 0.0132 0.0074 'XDisp Program in WinGX L.J. Farrugia, J.Appl.Cryst. 2012,45,849-854'
Ti Ti 0.3064 0.5283 'XDisp Program in WinGX L.J. Farrugia, J.Appl.Cryst. 2012,45,849-854'

loop_
_geom_angle_atom_site_label_1
_geom_angle_atom_site_label_2
_geom_angle_atom_site_label_3
_geom_angle
_geom_angle_site_symmetry_1
_geom_angle_site_symmetry_3
_geom_angle_publ_flag
O1 Ti1 O3 109.20(17) . 2_666 ?
O1 Ti1 O2 109.78(17) . . ?
O3 Ti1 O2 93.20(14) 2_666 . ?
O1 Ti1 N4 102.07(16) . 2_666 ?
O3 Ti1 N4 81.16(13) 2_666 2_666 ?
O2 Ti1 N4 147.68(14) . 2_666 ?
O1 Ti1 N1 102.58(16) . . ?
O3 Ti1 N1 147.97(14) 2_666 . ?
O2 Ti1 N1 79.44(13) . . ?
N4 Ti1 N1 88.62(13) 2_666 . ?
C1 O2 Ti1 137.1(3) . . ?
C18 O3 Ti1 139.1(3) . 2_666 ?
N2 N1 C7 106.1(3) . . ?
N2 N1 Ti1 124.3(3) . . ?
C7 N1 Ti1 128.7(3) . . ?
C9 N2 N1 111.7(3) . . ?
C9 N2 H2B 124.1 . . ?
N1 N2 H2B 124.1 . . ?
C10 N3 N4 108.1(3) . . ?
C10 N3 H3B 126.0 . . ?
N4 N3 H3B 126.0 . . ?
N3 N4 C12 108.3(3) . . ?
N3 N4 Ti1 123.4(3) . 2_666 ?
C12 N4 Ti1 127.5(3) . 2_666 ?
O2 C1 C2 119.7(5) . . ?
O2 C1 C6 121.3(4) . . ?
C2 C1 C6 119.0(4) . . ?
C3 C2 C1 121.0(5) . . ?
C3 C2 H2A 119.5 . . ?
C1 C2 H2A 119.5 . . ?
C2 C3 C4 120.7(5) . . ?
C2 C3 H3A 119.7 . . ?
C4 C3 H3A 119.7 . . ?
C5 C4 C3 119.1(5) . . ?
C5 C4 H4A 120.4 . . ?
C3 C4 H4A 120.4 . . ?
C4 C5 C6 121.1(5) . . ?
C4 C5 H5A 119.5 . . ?
C6 C5 H5A 119.5 . . ?
C5 C6 C1 119.1(4) . . ?
C5 C6 C7 119.8(5) . . ?
C1 C6 C7 121.1(4) . . ?
N1 C7 C8 109.3(3) . . ?
N1 C7 C6 122.6(4) . . ?
C8 C7 C6 128.0(4) . . ?
C9 C8 C7 105.6(4) . . ?
C9 C8 H8A 127.2 . . ?
C7 C8 H8A 127.2 . . ?
N2 C9 C8 107.3(4) . . ?
N2 C9 C10 120.2(3) . . ?
C8 C9 C10 132.5(4) . . ?
N3 C10 C11 110.3(3) . . ?
N3 C10 C9 118.3(4) . . ?
C11 C10 C9 131.3(4) . . ?
C10 C11 C12 104.8(4) . . ?
C10 C11 H11A 127.6 . . ?
C12 C11 H11A 127.6 . . ?
N4 C12 C11 108.5(4) . . ?
N4 C12 C13 123.6(4) . . ?
C11 C12 C13 127.9(4) . . ?
C14 C13 C18 117.9(4) . . ?
C14 C13 C12 120.5(4) . . ?
C18 C13 C12 121.6(4) . . ?
C15 C14 C13 122.3(5) . . ?
C15 C14 H14A 118.8 . . ?
C13 C14 H14A 118.8 . . ?
C14 C15 C16 118.5(6) . . ?
C14 C15 H15A 120.8 . . ?
C16 C15 H15A 120.8 . . ?
C17 C16 C15 120.9(6) . . ?
C17 C16 H16A 119.6 . . ?
C15 C16 H16A 119.6 . . ?
C16 C17 C18 120.9(5) . . ?
C16 C17 H17A 119.6 . . ?
C18 C17 H17A 119.6 . . ?
O3 C18 C17 119.3(4) . . ?
O3 C18 C13 121.2(4) . . ?
C17 C18 C13 119.5(5) . . ?
C23 N5 C19 110.8(8) . . ?
C23 N5 C27 110.1(7) . . ?
C19 N5 C27 106.3(6) . . ?
C23 N5 C31 107.9(7) . . ?
C19 N5 C31 112.1(8) . . ?
C27 N5 C31 109.8(8) . . ?
C20 C19 N5 117.5(8) . . ?
C20 C19 H19A 107.9 . . ?
N5 C19 H19A 107.9 . . ?
C20 C19 H19B 107.9 . . ?
N5 C19 H19B 107.9 . . ?
H19A C19 H19B 107.2 . . ?
C19 C20 C21 113.0(9) . . ?
C19 C20 H20A 109.0 . . ?
C21 C20 H20A 109.0 . . ?
C19 C20 H20B 109.0 . . ?
C21 C20 H20B 109.0 . . ?
H20A C20 H20B 107.8 . . ?
C22 C21 C20 114.0(11) . . ?
C22 C21 H21A 108.8 . . ?
C20 C21 H21A 108.8 . . ?
C22 C21 H21B 108.8 . . ?
C20 C21 H21B 108.8 . . ?
H21A C21 H21B 107.6 . . ?
C21 C22 H22A 109.5 . . ?
C21 C22 H22B 109.5 . . ?
H22A C22 H22B 109.5 . . ?
C21 C22 H22C 109.5 . . ?
H22A C22 H22C 109.5 . . ?
H22B C22 H22C 109.5 . . ?
C24 C23 N5 121.5(9) . . ?
C24 C23 H23A 107.0 . . ?
N5 C23 H23A 107.0 . . ?
C24 C23 H23B 107.0 . . ?
N5 C23 H23B 107.0 . . ?
H23A C23 H23B 106.7 . . ?
C23 C24 C25 118.4(10) . . ?
C23 C24 H24A 107.7 . . ?
C25 C24 H24A 107.7 . . ?
C23 C24 H24B 107.7 . . ?
C25 C24 H24B 107.7 . . ?
H24A C24 H24B 107.1 . . ?
C26 C25 C24 118.3(11) . . ?
C26 C25 H25A 107.7 . . ?
C24 C25 H25A 107.7 . . ?
C26 C25 H25B 107.7 . . ?
C24 C25 H25B 107.7 . . ?
H25A C25 H25B 107.1 . . ?
C25 C26 H26A 109.5 . . ?
C25 C26 H26B 109.5 . . ?
H26A C26 H26B 109.5 . . ?
C25 C26 H26C 109.5 . . ?
H26A C26 H26C 109.5 . . ?
H26B C26 H26C 109.5 . . ?
N5 C27 C28 116.9(8) . . ?
N5 C27 H27A 108.1 . . ?
C28 C27 H27A 108.1 . . ?
N5 C27 H27B 108.1 . . ?
C28 C27 H27B 108.1 . . ?
H27A C27 H27B 107.3 . . ?
C29 C28 C27 111.5(8) . . ?
C29 C28 H28A 109.3 . . ?
C27 C28 H28A 109.3 . . ?
C29 C28 H28B 109.3 . . ?
C27 C28 H28B 109.3 . . ?
H28A C28 H28B 108.0 . . ?
C30 C29 C28 112.6(9) . . ?
C30 C29 H29A 109.1 . . ?
C28 C29 H29A 109.1 . . ?
C30 C29 H29B 109.1 . . ?
C28 C29 H29B 109.1 . . ?
H29A C29 H29B 107.8 . . ?
C29 C30 H30A 109.5 . . ?
C29 C30 H30B 109.5 . . ?
H30A C30 H30B 109.5 . . ?
C29 C30 H30C 109.5 . . ?
H30A C30 H30C 109.5 . . ?
H30B C30 H30C 109.5 . . ?
N5 C31 C32 150.8(12) . . ?
N5 C31 H31A 99.0 . . ?
C32 C31 H31A 99.0 . . ?
N5 C31 H31B 99.0 . . ?
C32 C31 H31B 99.0 . . ?
H31A C31 H31B 103.9 . . ?
C33 C32 C31 109.4(12) . . ?
C33 C32 H32A 109.8 . . ?
C31 C32 H32A 109.8 . . ?
C33 C32 H32B 109.8 . . ?
C31 C32 H32B 109.8 . . ?
H32A C32 H32B 108.2 . . ?
C34 C33 C32 111.1(12) . . ?
C34 C33 H33A 109.4 . . ?
C32 C33 H33A 109.4 . . ?
C34 C33 H33B 109.4 . . ?
C32 C33 H33B 109.4 . . ?
H33A C33 H33B 108.0 . . ?
C33 C34 H34A 109.5 . . ?
C33 C34 H34B 109.5 . . ?
H34A C34 H34B 109.5 . . ?
C33 C34 H34C 109.5 . . ?
H34A C34 H34C 109.5 . . ?
H34B C34 H34C 109.5 . . ?
C23B N5B C27B 113.2(8) . . ?
C23B N5B C31B 101.1(8) . . ?
C27B N5B C31B 111.6(9) . . ?
C23B N5B C19B 110.8(9) . . ?
C27B N5B C19B 108.4(6) . . ?
C31B N5B C19B 111.8(9) . . ?
C20B C19B N5B 116.0(7) . . ?
C20B C19B H19C 108.3 . . ?
N5B C19B H19C 108.3 . . ?
C20B C19B H19D 108.3 . . ?
N5B C19B H19D 108.3 . . ?
H19C C19B H19D 107.4 . . ?
C19B C20B C21B 113.4(9) . . ?
C19B C20B H20C 108.9 . . ?
C21B C20B H20C 108.9 . . ?
C19B C20B H20D 108.9 . . ?
C21B C20B H20D 108.9 . . ?
H20C C20B H20D 107.7 . . ?
C22B C21B C20B 113.0(10) . . ?
C22B C21B H21C 109.0 . . ?
C20B C21B H21C 109.0 . . ?
C22B C21B H21D 109.0 . . ?
C20B C21B H21D 109.0 . . ?
H21C C21B H21D 107.8 . . ?
C21B C22B H22D 109.5 . . ?
C21B C22B H22E 109.5 . . ?
H22D C22B H22E 109.5 . . ?
C21B C22B H22F 109.5 . . ?
H22D C22B H22F 109.5 . . ?
H22E C22B H22F 109.5 . . ?
C24B C23B N5B 101.1(10) . . ?
C24B C23B H23C 111.6 . . ?
N5B C23B H23C 111.6 . . ?
C24B C23B H23D 111.6 . . ?
N5B C23B H23D 111.6 . . ?
H23C C23B H23D 109.4 . . ?
C25B C24B C23B 154.1(16) . . ?
C25B C24B H24C 97.9 . . ?
C23B C24B H24C 97.9 . . ?
C25B C24B H24D 97.9 . . ?
C23B C24B H24D 97.9 . . ?
H24C C24B H24D 103.7 . . ?
C24B C25B C26B 114.4(16) . . ?
C24B C25B H25C 108.7 . . ?
C26B C25B H25C 108.7 . . ?
C24B C25B H25D 108.7 . . ?
C26B C25B H25D 108.7 . . ?
H25C C25B H25D 107.6 . . ?
C25B C26B H26D 109.5 . . ?
C25B C26B H26E 109.5 . . ?
H26D C26B H26E 109.5 . . ?
C25B C26B H26F 109.5 . . ?
H26D C26B H26F 109.5 . . ?
H26E C26B H26F 109.5 . . ?
N5B C27B C28B 115.7(7) . . ?
N5B C27B H27C 108.3 . . ?
C28B C27B H27C 108.3 . . ?
N5B C27B H27D 108.3 . . ?
C28B C27B H27D 108.3 . . ?
H27C C27B H27D 107.4 . . ?
C29B C28B C27B 110.9(7) . . ?
C29B C28B H28C 109.4 . . ?
C27B C28B H28C 109.4 . . ?
C29B C28B H28D 109.4 . . ?
C27B C28B H28D 109.4 . . ?
H28C C28B H28D 108.0 . . ?
C30B C29B C28B 113.2(9) . . ?
C30B C29B H29C 108.9 . . ?
C28B C29B H29C 108.9 . . ?
C30B C29B H29D 108.9 . . ?
C28B C29B H29D 108.9 . . ?
H29C C29B H29D 107.7 . . ?
C29B C30B H30D 109.5 . . ?
C29B C30B H30E 109.5 . . ?
H30D C30B H30E 109.5 . . ?
C29B C30B H30F 109.5 . . ?
H30D C30B H30F 109.5 . . ?
H30E C30B H30F 109.5 . . ?
N5B C31B C32B 118.4(8) . . ?
N5B C31B H31C 107.7 . . ?
C32B C31B H31C 107.7 . . ?
N5B C31B H31D 107.7 . . ?
C32B C31B H31D 107.7 . . ?
H31C C31B H31D 107.1 . . ?
C33B C32B C31B 105.1(11) . . ?
C33B C32B H32C 110.7 . . ?
C31B C32B H32C 110.7 . . ?
C33B C32B H32D 110.7 . . ?
C31B C32B H32D 110.7 . . ?
H32C C32B H32D 108.8 . . ?
C32B C33B C34B 114.7(14) . . ?
C32B C33B H33C 108.6 . . ?
C34B C33B H33C 108.6 . . ?
C32B C33B H33D 108.6 . . ?
C34B C33B H33D 108.6 . . ?
H33C C33B H33D 107.6 . . ?
C33B C34B H34D 109.5 . . ?
C33B C34B H34E 109.5 . . ?
H34D C34B H34E 109.5 . . ?
C33B C34B H34F 109.5 . . ?
H34D C34B H34F 109.5 . . ?
H34E C34B H34F 109.5 . . ?

loop_
_geom_bond_atom_site_label_1
_geom_bond_atom_site_label_2
_geom_bond_distance
_geom_bond_site_symmetry_2
_geom_bond_publ_flag
Ti1 O1 1.643(3) . ?
Ti1 O3 1.902(3) 2_666 ?
Ti1 O2 1.913(3) . ?
Ti1 N4 2.178(3) 2_666 ?
Ti1 N1 2.189(4) . ?
O2 C1 1.332(6) . ?
O3 C18 1.328(6) . ?
N1 N2 1.352(5) . ?
N1 C7 1.357(5) . ?
N2 C9 1.341(6) . ?
N2 H2B 0.8800 . ?
N3 C10 1.341(5) . ?
N3 N4 1.362(5) . ?
N3 H3B 0.8800 . ?
N4 C12 1.367(5) . ?
C1 C2 1.398(6) . ?
C1 C6 1.412(7) . ?
C2 C3 1.379(8) . ?
C2 H2A 0.9500 . ?
C3 C4 1.393(9) . ?
C3 H3A 0.9500 . ?
C4 C5 1.392(7) . ?
C4 H4A 0.9500 . ?
C5 C6 1.404(7) . ?
C5 H5A 0.9500 . ?
C6 C7 1.459(6) . ?
C7 C8 1.407(6) . ?
C8 C9 1.387(5) . ?
C8 H8A 0.9500 . ?
C9 C10 1.467(6) . ?
C10 C11 1.386(6) . ?
C11 C12 1.397(5) . ?
C11 H11A 0.9500 . ?
C12 C13 1.460(6) . ?
C13 C14 1.402(7) . ?
C13 C18 1.414(6) . ?
C14 C15 1.375(8) . ?
C14 H14A 0.9500 . ?
C15 C16 1.392(8) . ?
C15 H15A 0.9500 . ?
C16 C17 1.375(9) . ?
C16 H16A 0.9500 . ?
C17 C18 1.386(7) . ?
C17 H17A 0.9500 . ?
N5 C23 1.502(11) . ?
N5 C19 1.516(10) . ?
N5 C27 1.518(10) . ?
N5 C31 1.533(11) . ?
C19 C20 1.471(11) . ?
C19 H19A 0.9900 . ?
C19 H19B 0.9900 . ?
C20 C21 1.506(12) . ?
C20 H20A 0.9900 . ?
C20 H20B 0.9900 . ?
C21 C22 1.470(13) . ?
C21 H21A 0.9900 . ?
C21 H21B 0.9900 . ?
C22 H22A 0.9800 . ?
C22 H22B 0.9800 . ?
C22 H22C 0.9800 . ?
C23 C24 1.434(13) . ?
C23 H23A 0.9900 . ?
C23 H23B 0.9900 . ?
C24 C25 1.492(11) . ?
C24 H24A 0.9900 . ?
C24 H24B 0.9900 . ?
C25 C26 1.422(12) . ?
C25 H25A 0.9900 . ?
C25 H25B 0.9900 . ?
C26 H26A 0.9800 . ?
C26 H26B 0.9800 . ?
C26 H26C 0.9800 . ?
C27 C28 1.524(11) . ?
C27 H27A 0.9900 . ?
C27 H27B 0.9900 . ?
C28 C29 1.518(11) . ?
C28 H28A 0.9900 . ?
C28 H28B 0.9900 . ?
C29 C30 1.510(13) . ?
C29 H29A 0.9900 . ?
C29 H29B 0.9900 . ?
C30 H30A 0.9800 . ?
C30 H30B 0.9800 . ?
C30 H30C 0.9800 . ?
C31 C32 1.569(13) . ?
C31 H31A 0.9900 . ?
C31 H31B 0.9900 . ?
C32 C33 1.558(14) . ?
C32 H32A 0.9900 . ?
C32 H32B 0.9900 . ?
C33 C34 1.545(13) . ?
C33 H33A 0.9900 . ?
C33 H33B 0.9900 . ?
C34 H34A 0.9800 . ?
C34 H34B 0.9800 . ?
C34 H34C 0.9800 . ?
N5B C23B 1.485(11) . ?
N5B C27B 1.504(10) . ?
N5B C31B 1.528(11) . ?
N5B C19B 1.539(10) . ?
C19B C20B 1.476(11) . ?
C19B H19C 0.9900 . ?
C19B H19D 0.9900 . ?
C20B C21B 1.495(10) . ?
C20B H20C 0.9900 . ?
C20B H20D 0.9900 . ?
C21B C22B 1.484(13) . ?
C21B H21C 0.9900 . ?
C21B H21D 0.9900 . ?
C22B H22D 0.9800 . ?
C22B H22E 0.9800 . ?
C22B H22F 0.9800 . ?
C23B C24B 1.378(12) . ?
C23B H23C 0.9900 . ?
C23B H23D 0.9900 . ?
C24B C25B 1.361(13) . ?
C24B H24C 0.9900 . ?
C24B H24D 0.9900 . ?
C25B C26B 1.464(13) . ?
C25B H25C 0.9900 . ?
C25B H25D 0.9900 . ?
C26B H26D 0.9800 . ?
C26B H26E 0.9800 . ?
C26B H26F 0.9800 . ?
C27B C28B 1.549(10) . ?
C27B H27C 0.9900 . ?
C27B H27D 0.9900 . ?
C28B C29B 1.533(10) . ?
C28B H28C 0.9900 . ?
C28B H28D 0.9900 . ?
C29B C30B 1.513(10) . ?
C29B H29C 0.9900 . ?
C29B H29D 0.9900 . ?
C30B H30D 0.9800 . ?
C30B H30E 0.9800 . ?
C30B H30F 0.9800 . ?
C31B C32B 1.578(13) . ?
C31B H31C 0.9900 . ?
C31B H31D 0.9900 . ?
C32B C33B 1.560(13) . ?
C32B H32C 0.9900 . ?
C32B H32D 0.9900 . ?
C33B C34B 1.588(13) . ?
C33B H33C 0.9900 . ?
C33B H33D 0.9900 . ?
C34B H34D 0.9800 . ?
C34B H34E 0.9800 . ?
C34B H34F 0.9800 . ?
